data_7243677
loop_
_publ_author_name
'Thu\'ery, Pierre'
'Harrowfield, Jack'

_publ_section_title
;
 Uranyl ion complexes with
 2,2&#x2032;:6&#x2032;,2&#x2032;&#x2032;-terpyridine-4&#x2032;-carboxylate.
 Interpenetration of networks involving &#x201C;expanded ligands&#x201D;
;
_journal_issue 41
_journal_name_full CrystEngComm
_journal_page_first 7305
_journal_page_last 7313
_journal_paper_doi 10.1039/D1CE01215K
_journal_volume 23
_journal_year 2021
_chemical_formula_sum 'C18 H17 N3 O11 Pb U'
_chemical_formula_weight 896.57
_space_group_crystal_system triclinic
_space_group_IT_number 2
_space_group_name_Hall '-P 1'
_space_group_name_H-M_alt 'P -1'
_atom_sites_solution_hydrogens mixed
_atom_sites_solution_primary dual
_atom_sites_solution_secondary difmap
_audit_update_record
;
2021-08-26 deposited with the CCDC.	2021-10-04 downloaded from the CCDC.
;
_cell_angle_alpha 63.375(2)
_cell_angle_beta 74.261(2)
_cell_angle_gamma 80.690(2)
_cell_formula_units_Z 2
_cell_length_a 10.4295(5)
_cell_length_b 10.5028(6)
_cell_length_c 11.5621(6)
_cell_measurement_reflns_used 667
_cell_measurement_temperature 100(2)
_cell_measurement_theta_max 24.1853
_cell_measurement_theta_min 2.0155
_cell_volume 1088.56(10)
_computing_cell_refinement 'APEX3 v2019.1-0 (Bruker AXS)'
_computing_data_collection 'Bruker Instrument Service vV6.2.14'
_computing_data_reduction 'SAINT V8.40A (Bruker Nano, Inc., 2019)'
_computing_molecular_graphics 'shelXle (C.B. Huebschle, rev 958)'
_computing_structure_refinement 'SHELXL-2018/3 (Sheldrick, 2018)'
_computing_structure_solution 'XT, VERSION 2014/5'
_diffrn_ambient_temperature 100(2)
_diffrn_detector_area_resol_mean 7.41
_diffrn_detector_type 'Bruker PHOTON III area detector'
_diffrn_measured_fraction_theta_full 0.997
_diffrn_measured_fraction_theta_max 0.997
_diffrn_measurement_device 'Kappa diffractometer'
_diffrn_measurement_device_type 'Bruker D8 Quest'
_diffrn_measurement_method '\f and \w scans'
_diffrn_radiation_monochromator 'multilayer mirror optics'
_diffrn_radiation_type MoK\a
_diffrn_radiation_wavelength 0.71073
_diffrn_reflns_av_R_equivalents 0.0511
_diffrn_reflns_av_unetI/netI 0.0218
_diffrn_reflns_limit_h_max 12
_diffrn_reflns_limit_h_min -12
_diffrn_reflns_limit_k_max 12
_diffrn_reflns_limit_k_min -12
_diffrn_reflns_limit_l_max 14
_diffrn_reflns_limit_l_min -14
_diffrn_reflns_number 74394
_diffrn_reflns_theta_full 25.68
_diffrn_reflns_theta_max 25.68
_diffrn_reflns_theta_min 2.02
_diffrn_source 'microfocus sealed X-ray tube'
_diffrn_source_current 1.4
_diffrn_source_type 'Incoatec I\ms 70 W'
_diffrn_source_voltage 50
_exptl_absorpt_coefficient_mu 15.219
_exptl_absorpt_correction_T_max 0.75
_exptl_absorpt_correction_T_min 0.55
_exptl_absorpt_correction_type multi-scan
_exptl_absorpt_process_details
;
SADABS-2016/2 - Bruker AXS area detector scaling and absorption correction
;
_exptl_crystal_colour 'translucent intense yellow'
_exptl_crystal_density_diffrn 2.735
_exptl_crystal_density_method 'not measured'
_exptl_crystal_description irregular
_exptl_crystal_F_000 816
_exptl_crystal_size_max 0.109
_exptl_crystal_size_mid 0.063
_exptl_crystal_size_min 0.057
_refine_diff_density_max 0.971
_refine_diff_density_min -1.054
_refine_ls_extinction_method none
_refine_ls_goodness_of_fit_ref 1.192
_refine_ls_hydrogen_treatment mixed
_refine_ls_matrix_type full
_refine_ls_number_parameters 332
_refine_ls_number_reflns 4133
_refine_ls_number_restraints 13
_refine_ls_restrained_S_all 1.194
_refine_ls_R_factor_all 0.0209
_refine_ls_R_factor_gt 0.0203
_refine_ls_shift/su_max 0.001
_refine_ls_shift/su_mean 0.000
_refine_ls_structure_factor_coef Fsqd
_refine_ls_weighting_details 'w=1/[\s^2^(Fo^2^)+6.8950P] where P=(Fo^2^+2Fc^2^)/3'
_refine_ls_weighting_scheme calc
_refine_ls_wR_factor_gt 0.0466
_refine_ls_wR_factor_ref 0.0468
_reflns_number_gt 3998
_reflns_number_total 4133
_reflns_threshold_expression 'I > 2\s(I)'
_cod_data_source_file d1ce01215k1.cif
_cod_data_source_block 2
_cod_depositor_comments
;
The following automatic conversions were performed:

data item '_exptl_absorpt_correction_type' value 'Multi-Scan' was
changed to 'multi-scan' in accordance with the
/home/data/users/saulius/crontab/automatic-downloads/rss-feeds/RSC/lib/dictionaries/cif_core.dic
dictionary named 'cif_core.dic' version 2.4.2 last updated on
2011-04-26.

Automatic conversion script
Id: cif_fix_values 7556 2019-12-06 15:28:31Z antanas 

 Adding full bibliography for 7243676--7243679.cif.
;
_cod_database_code 7243677

loop_
_space_group_symop_operation_xyz
'x, y, z'
'-x, -y, -z'

loop_
_atom_site_type_symbol
_atom_site_label
_atom_site_fract_x
_atom_site_fract_y
_atom_site_fract_z
_atom_site_U_iso_or_equiv
_atom_site_adp_type
_atom_site_calc_flag
_atom_site_refinement_flags_adp
_atom_site_refinement_flags_occupancy
_atom_site_refinement_flags_posn
_atom_site_occupancy
_atom_site_disorder_assembly
_atom_site_disorder_group
U U1 0.44756(2) 0.90489(2) 0.91116(2) 0.01251(6) Uani d . . . 1 . .
Pb Pb1 0.22507(2) 0.80215(2) 0.61246(2) 0.01967(6) Uani d . . . 1 . .
O O1 0.5382(3) 0.7413(4) 0.9906(3) 0.0181(7) Uani d . . . 1 . .
O O2 0.3551(3) 1.0622(4) 0.8200(3) 0.0214(7) Uani d . . . 1 . .
O O3 -0.2477(3) 0.2154(4) 0.9461(3) 0.0187(7) Uani d . . . 1 . .
O O4 -0.1586(3) 0.1816(3) 0.7624(3) 0.0164(7) Uani d . . . 1 . .
O O5 0.3698(3) 0.7899(3) 0.8029(3) 0.0166(7) Uani d . . . 1 . .
O O6 0.3224(3) 0.6038(3) 0.7839(3) 0.0181(7) Uani d . . . 1 . .
O O7 0.6070(3) 0.9415(4) 0.7053(3) 0.0194(7) Uani d . . . 1 . .
O O8 0.7769(5) 0.8467(5) 0.6009(5) 0.0470(12) Uani d . . . 1 . .
O O9 0.6029(3) 1.0405(4) 0.9069(3) 0.0205(7) Uani d . . D 1 . .
H H9 0.668(4) 1.075(7) 0.844(4) 0.038(18) Uiso d . . D 1 . .
O O10 0.0508(4) 0.8722(4) 0.4616(4) 0.0250(8) Uani d . . D 1 . .
H H10A -0.028(2) 0.853(7) 0.502(5) 0.037 Uiso d U . D 1 . .
H H10B 0.070(5) 0.845(7) 0.401(4) 0.037 Uiso d U . D 1 . .
O O11 0.2035(7) 1.1091(7) 0.6389(7) 0.0217(14) Uani d . P . 0.5 . .
O O12 0.5129(7) 0.8669(8) 0.5095(7) 0.0254(16) Uani d U P D 0.5 . .
H H12A 0.592(5) 0.858(11) 0.471(10) 0.038 Uiso d U P D 0.5 . .
H H12B 0.487(10) 0.952(4) 0.470(10) 0.038 Uiso d U P D 0.5 . .
N N1 0.3032(4) 0.6395(4) 0.4999(4) 0.0178(8) Uani d . . . 1 . .
N N2 0.0836(4) 0.5916(4) 0.6996(4) 0.0121(7) Uani d . . . 1 . .
N N3 0.0385(4) 0.7750(4) 0.8132(4) 0.0173(8) Uani d . . . 1 . .
C C1 -0.0793(4) 0.3662(5) 0.7864(4) 0.0118(8) Uani d . . . 1 . .
C C2 0.0302(4) 0.3896(5) 0.6801(4) 0.0138(9) Uani d . . . 1 . .
H H2 0.049993 0.329075 0.635746 0.017 Uiso calc U . R 1 . .
C C3 0.1106(4) 0.5029(5) 0.6393(4) 0.0129(8) Uani d . . . 1 . .
C C4 -0.0221(4) 0.5691(5) 0.8032(4) 0.0122(8) Uani d . . . 1 . .
C C5 -0.1047(4) 0.4575(5) 0.8479(4) 0.0135(9) Uani d . . . 1 . .
H H5 -0.178776 0.443629 0.920889 0.016 Uiso calc U . R 1 . .
C C6 -0.1687(4) 0.2447(5) 0.8337(4) 0.0135(9) Uani d . . . 1 . .
C C7 0.2298(4) 0.5319(5) 0.5269(4) 0.0141(9) Uani d . . . 1 . .
C C8 0.2627(5) 0.4532(5) 0.4527(5) 0.0197(10) Uani d . . . 1 . .
H H8 0.209533 0.377606 0.47245 0.024 Uiso calc U . R 1 . .
C C9 0.3747(5) 0.4870(6) 0.3494(5) 0.0245(11) Uani d . . . 1 . .
H H9A 0.398791 0.434341 0.297369 0.029 Uiso calc U . R 1 . .
C C10 0.4506(5) 0.5955(6) 0.3219(5) 0.0231(11) Uani d . . . 1 . .
H H10 0.528034 0.618808 0.251556 0.028 Uiso calc U . R 1 . .
C C11 0.4123(5) 0.6705(5) 0.3985(5) 0.0214(10) Uani d . . . 1 . .
H H11 0.464332 0.746741 0.379431 0.026 Uiso calc U . R 1 . .
C C12 -0.0461(4) 0.6695(5) 0.8671(4) 0.0136(9) Uani d . . . 1 . .
C C13 -0.1502(5) 0.6560(5) 0.9744(5) 0.0174(9) Uani d . . . 1 . .
H H13 -0.207983 0.579305 1.012174 0.021 Uiso calc U . R 1 . .
C C14 -0.1701(5) 0.7554(5) 1.0271(5) 0.0188(10) Uani d . . . 1 . .
H H14 -0.241974 0.748224 1.100388 0.023 Uiso calc U . R 1 . .
C C15 -0.0835(5) 0.8646(5) 0.9709(5) 0.0213(10) Uani d . . . 1 . .
H H15 -0.094835 0.934207 1.004642 0.026 Uiso calc U . R 1 . .
C C16 0.0203(5) 0.8710(5) 0.8643(5) 0.0215(10) Uani d . . . 1 . .
H H16 0.080671 0.945511 0.826049 0.026 Uiso calc U . R 1 . .
C C17 0.3735(4) 0.6588(5) 0.8349(4) 0.0158(9) Uani d . . . 1 . .
H H17 0.418654 0.597247 0.902731 0.019 Uiso calc U . R 1 . .
C C18 0.7224(5) 0.8857(6) 0.6881(5) 0.0282(12) Uani d . . . 1 . .
H H18 0.773066 0.872306 0.750032 0.034 Uiso calc U . R 1 . .

loop_
_atom_site_aniso_label
_atom_site_aniso_U_11
_atom_site_aniso_U_22
_atom_site_aniso_U_33
_atom_site_aniso_U_12
_atom_site_aniso_U_13
_atom_site_aniso_U_23
U1 0.01425(9) 0.01584(9) 0.01004(9) -0.00724(6) 0.00036(6) -0.00736(7)
Pb1 0.03066(11) 0.01583(10) 0.01363(9) -0.01287(7) -0.00664(7) -0.00245(7)
O1 0.0158(16) 0.0233(17) 0.0158(16) -0.0049(13) -0.0024(13) -0.0082(14)
O2 0.0254(18) 0.0178(17) 0.0217(17) -0.0042(14) -0.0023(14) -0.0095(14)
O3 0.0172(16) 0.0254(18) 0.0149(16) -0.0118(13) 0.0018(13) -0.0093(14)
O4 0.0160(16) 0.0183(16) 0.0184(16) -0.0080(13) 0.0011(13) -0.0112(14)
O5 0.0212(17) 0.0180(17) 0.0159(16) -0.0052(13) -0.0043(13) -0.0105(13)
O6 0.0223(17) 0.0174(16) 0.0186(16) -0.0075(13) -0.0032(13) -0.0098(14)
O7 0.0175(17) 0.0250(18) 0.0160(16) -0.0048(14) -0.0004(13) -0.0097(14)
O8 0.039(2) 0.038(2) 0.064(3) -0.0107(19) 0.018(2) -0.035(2)
O9 0.0189(17) 0.0325(19) 0.0131(16) -0.0177(15) 0.0078(14) -0.0134(15)
O10 0.0266(19) 0.033(2) 0.0178(18) 0.0019(16) -0.0048(15) -0.0146(16)
O11 0.022(4) 0.020(3) 0.021(3) -0.009(3) -0.005(3) -0.005(3)
O12 0.023(3) 0.033(3) 0.017(3) -0.013(2) -0.015(2) 0.002(2)
N1 0.018(2) 0.022(2) 0.0120(18) -0.0070(16) -0.0036(15) -0.0037(16)
N2 0.0131(18) 0.0117(17) 0.0117(17) -0.0035(14) -0.0020(14) -0.0047(15)
N3 0.025(2) 0.0126(19) 0.0153(19) -0.0050(16) -0.0034(16) -0.0064(16)
C1 0.011(2) 0.013(2) 0.011(2) -0.0039(16) -0.0023(16) -0.0042(17)
C2 0.014(2) 0.017(2) 0.012(2) -0.0019(17) -0.0008(17) -0.0085(18)
C3 0.011(2) 0.016(2) 0.011(2) -0.0023(16) -0.0029(17) -0.0049(17)
C4 0.013(2) 0.013(2) 0.013(2) -0.0005(16) -0.0058(17) -0.0046(17)
C5 0.012(2) 0.015(2) 0.013(2) -0.0017(17) -0.0008(17) -0.0060(18)
C6 0.012(2) 0.015(2) 0.015(2) -0.0035(17) -0.0046(17) -0.0055(18)
C7 0.010(2) 0.020(2) 0.010(2) -0.0043(17) -0.0022(17) -0.0030(18)
C8 0.019(2) 0.020(2) 0.020(2) -0.0060(19) 0.0004(19) -0.010(2)
C9 0.020(2) 0.030(3) 0.018(2) -0.002(2) 0.004(2) -0.010(2)
C10 0.013(2) 0.031(3) 0.013(2) -0.003(2) 0.0026(18) -0.001(2)
C11 0.017(2) 0.026(3) 0.014(2) -0.0105(19) -0.0016(18) 0.000(2)
C12 0.015(2) 0.013(2) 0.017(2) -0.0005(16) -0.0066(17) -0.0074(18)
C13 0.018(2) 0.017(2) 0.018(2) 0.0003(18) -0.0060(19) -0.0076(19)
C14 0.022(2) 0.020(2) 0.019(2) 0.0045(19) -0.0086(19) -0.011(2)
C15 0.031(3) 0.016(2) 0.025(3) 0.003(2) -0.012(2) -0.013(2)
C16 0.033(3) 0.013(2) 0.023(2) -0.0063(19) -0.007(2) -0.009(2)
C17 0.012(2) 0.024(2) 0.012(2) -0.0038(18) -0.0017(17) -0.0082(19)
C18 0.025(3) 0.029(3) 0.018(3) 0.001(2) 0.001(2) -0.003(2)

loop_
_atom_type_symbol
_atom_type_description
_atom_type_scat_dispersion_real
_atom_type_scat_dispersion_imag
_atom_type_scat_source
C C 0.0033 0.0016 'International Tables Vol C Tables 4.2.6.8 and 6.1.1.4'
H H 0.0000 0.0000 'International Tables Vol C Tables 4.2.6.8 and 6.1.1.4'
N N 0.0061 0.0033 'International Tables Vol C Tables 4.2.6.8 and 6.1.1.4'
O O 0.0106 0.0060 'International Tables Vol C Tables 4.2.6.8 and 6.1.1.4'
U U -9.6767 9.6646 'International Tables Vol C Tables 4.2.6.8 and 6.1.1.4'
Pb Pb -3.3944 10.1111 'International Tables Vol C Tables 4.2.6.8 and 6.1.1.4'

loop_
_geom_angle_atom_site_label_1
_geom_angle_atom_site_label_2
_geom_angle_atom_site_label_3
_geom_angle_site_symmetry_1
_geom_angle_site_symmetry_3
_geom_angle
_geom_angle_publ_flag
O1 U1 O2 . . 174.23(15) ?
O1 U1 O9 . . 92.49(14) ?
O2 U1 O9 . . 91.46(14) ?
O1 U1 O9 . 2_677 93.98(14) ?
O2 U1 O9 . 2_677 91.45(14) ?
O9 U1 O9 . 2_677 66.31(13) ?
O1 U1 O3 . 2_567 87.12(13) ?
O2 U1 O3 . 2_567 92.56(14) ?
O9 U1 O3 . 2_567 139.94(11) ?
O9 U1 O3 2_677 2_567 73.75(11) ?
O1 U1 O7 . . 88.48(13) ?
O2 U1 O7 . . 88.31(14) ?
O9 U1 O7 . . 77.02(11) ?
O9 U1 O7 2_677 . 143.31(11) ?
O3 U1 O7 2_567 . 142.92(11) ?
O1 U1 O5 . . 88.12(13) ?
O2 U1 O5 . . 86.33(13) ?
O9 U1 O5 . . 148.87(11) ?
O9 U1 O5 2_677 . 144.72(11) ?
O3 U1 O5 2_567 . 71.19(11) ?
O7 U1 O5 . . 71.88(11) ?
O1 U1 U1 . 2_677 93.87(10) ?
O2 U1 U1 . 2_677 91.74(11) ?
O9 U1 U1 . 2_677 33.37(8) ?
O9 U1 U1 2_677 2_677 32.94(8) ?
O3 U1 U1 2_567 2_677 106.64(8) ?
O7 U1 U1 . 2_677 110.38(8) ?
O5 U1 U1 . 2_677 177.00(8) ?
O6 Pb1 N1 . . 80.34(11) ?
O6 Pb1 N2 . . 72.84(11) ?
N1 Pb1 N2 . . 65.17(12) ?
O6 Pb1 N3 . . 80.69(12) ?
N1 Pb1 N3 . . 129.64(12) ?
N2 Pb1 N3 . . 64.73(12) ?
O6 Pb1 O10 . . 144.35(11) ?
N1 Pb1 O10 . . 78.74(12) ?
N2 Pb1 O10 . . 72.25(12) ?
N3 Pb1 O10 . . 90.89(12) ?
O6 Pb1 O5 . . 47.29(10) ?
N1 Pb1 O5 . . 118.54(11) ?
N2 Pb1 O5 . . 113.45(10) ?
N3 Pb1 O5 . . 77.93(11) ?
O10 Pb1 O5 . . 162.72(10) ?
O6 Pb1 O12 . . 79.18(15) ?
N1 Pb1 O12 . . 80.05(18) ?
N2 Pb1 O12 . . 138.11(18) ?
N3 Pb1 O12 . . 140.01(17) ?
O10 Pb1 O12 . . 124.53(15) ?
O5 Pb1 O12 . . 63.04(15) ?
O6 Pb1 O11 . . 112.96(14) ?
N1 Pb1 O11 . . 155.11(15) ?
N2 Pb1 O11 . . 137.63(14) ?
N3 Pb1 O11 . . 74.66(14) ?
O10 Pb1 O11 . . 97.72(14) ?
O5 Pb1 O11 . . 66.80(13) ?
O12 Pb1 O11 . . 82.0(2) ?
O6 Pb1 O8 . 2_676 148.44(11) ?
N1 Pb1 O8 . 2_676 113.73(12) ?
N2 Pb1 O8 . 2_676 138.39(12) ?
N3 Pb1 O8 . 2_676 106.62(11) ?
O10 Pb1 O8 . 2_676 67.14(12) ?
O5 Pb1 O8 . 2_676 103.19(11) ?
O12 Pb1 O8 . 2_676 75.99(16) ?
O11 Pb1 O8 . 2_676 44.52(14) ?
C6 O3 U1 . 2_567 143.7(3) ?
C17 O5 U1 . . 126.7(3) ?
C17 O5 Pb1 . . 82.3(2) ?
U1 O5 Pb1 . . 150.59(13) ?
C17 O6 Pb1 . . 105.9(3) ?
C18 O7 U1 . . 128.6(3) ?
U1 O9 U1 . 2_677 113.69(13) ?
U1 O9 H9 . . 125.(5) ?
U1 O9 H9 2_677 . 121.(5) ?
Pb1 O10 H10A . . 116.(4) ?
Pb1 O10 H10B . . 117.(4) ?
H10A O10 H10B . . 108.0(18) ?
Pb1 O12 H12A . . 155.(9) ?
Pb1 O12 H12B . . 86.(7) ?
H12A O12 H12B . . 107.4(18) ?
C7 N1 C11 . . 118.8(4) ?
C7 N1 Pb1 . . 121.0(3) ?
C11 N1 Pb1 . . 119.7(3) ?
C3 N2 C4 . . 119.5(4) ?
C3 N2 Pb1 . . 119.8(3) ?
C4 N2 Pb1 . . 120.7(3) ?
C12 N3 C16 . . 119.1(4) ?
C12 N3 Pb1 . . 121.2(3) ?
C16 N3 Pb1 . . 119.7(3) ?
C5 C1 C2 . . 118.4(4) ?
C5 C1 C6 . . 120.7(4) ?
C2 C1 C6 . . 120.9(4) ?
C1 C2 C3 . . 119.3(4) ?
C1 C2 H2 . . 120.3 ?
C3 C2 H2 . . 120.3 ?
N2 C3 C2 . . 121.5(4) ?
N2 C3 C7 . . 117.0(4) ?
C2 C3 C7 . . 121.5(4) ?
N2 C4 C5 . . 121.2(4) ?
N2 C4 C12 . . 117.1(4) ?
C5 C4 C12 . . 121.7(4) ?
C1 C5 C4 . . 120.1(4) ?
C1 C5 H5 . . 119.9 ?
C4 C5 H5 . . 119.9 ?
O4 C6 O3 . . 125.8(4) ?
O4 C6 C1 . . 118.9(4) ?
O3 C6 C1 . . 115.3(4) ?
N1 C7 C8 . . 121.5(4) ?
N1 C7 C3 . . 116.5(4) ?
C8 C7 C3 . . 122.1(4) ?
C7 C8 C9 . . 118.7(5) ?
C7 C8 H8 . . 120.7 ?
C9 C8 H8 . . 120.7 ?
C10 C9 C8 . . 120.3(5) ?
C10 C9 H9A . . 119.8 ?
C8 C9 H9A . . 119.8 ?
C9 C10 C11 . . 118.3(4) ?
C9 C10 H10 . . 120.8 ?
C11 C10 H10 . . 120.8 ?
N1 C11 C10 . . 122.4(5) ?
N1 C11 H11 . . 118.8 ?
C10 C11 H11 . . 118.8 ?
N3 C12 C13 . . 121.6(4) ?
N3 C12 C4 . . 116.2(4) ?
C13 C12 C4 . . 122.2(4) ?
C12 C13 C14 . . 119.6(4) ?
C12 C13 H13 . . 120.2 ?
C14 C13 H13 . . 120.2 ?
C15 C14 C13 . . 118.8(5) ?
C15 C14 H14 . . 120.6 ?
C13 C14 H14 . . 120.6 ?
C14 C15 C16 . . 118.8(4) ?
C14 C15 H15 . . 120.6 ?
C16 C15 H15 . . 120.6 ?
N3 C16 C15 . . 122.2(4) ?
N3 C16 H16 . . 118.9 ?
C15 C16 H16 . . 118.9 ?
O6 C17 O5 . . 124.5(4) ?
O6 C17 H17 . . 117.7 ?
O5 C17 H17 . . 117.7 ?
O8 C18 O7 . . 127.4(6) ?
O8 C18 H18 . . 116.3 ?
O7 C18 H18 . . 116.3 ?

loop_
_geom_bond_atom_site_label_1
_geom_bond_atom_site_label_2
_geom_bond_site_symmetry_2
_geom_bond_distance
_geom_bond_publ_flag
U1 O1 . 1.794(3) ?
U1 O2 . 1.802(3) ?
U1 O9 . 2.301(3) ?
U1 O9 2_677 2.327(3) ?
U1 O3 2_567 2.405(3) ?
U1 O7 . 2.411(3) ?
U1 O5 . 2.430(3) ?
U1 U1 2_677 3.8746(3) ?
Pb1 O6 . 2.451(3) ?
Pb1 N1 . 2.498(4) ?
Pb1 N2 . 2.517(4) ?
Pb1 N3 . 2.528(4) ?
Pb1 O10 . 2.650(4) ?
Pb1 O5 . 2.938(3) ?
Pb1 O12 . 2.982(7) ?
Pb1 O11 . 3.339(7) ?
Pb1 O8 2_676 3.397(5) ?
O3 C6 . 1.267(6) ?
O4 C6 . 1.245(5) ?
O5 C17 . 1.252(6) ?
O6 C17 . 1.241(6) ?
O7 C18 . 1.257(6) ?
O8 C18 . 1.222(7) ?
O9 H9 . 0.835(10) ?
O10 H10A . 0.835(10) ?
O10 H10B . 0.835(10) ?
O12 H12A . 0.837(10) ?
O12 H12B . 0.836(10) ?
N1 C7 . 1.341(6) ?
N1 C11 . 1.352(6) ?
N2 C3 . 1.351(6) ?
N2 C4 . 1.349(6) ?
N3 C12 . 1.339(6) ?
N3 C16 . 1.347(6) ?
C1 C5 . 1.386(6) ?
C1 C2 . 1.390(6) ?
C1 C6 . 1.511(6) ?
C2 C3 . 1.395(6) ?
C2 H2 . 0.95 ?
C3 C7 . 1.489(6) ?
C4 C5 . 1.387(6) ?
C4 C12 . 1.494(6) ?
C5 H5 . 0.95 ?
C7 C8 . 1.385(7) ?
C8 C9 . 1.384(7) ?
C8 H8 . 0.95 ?
C9 C10 . 1.362(8) ?
C9 H9A . 0.95 ?
C10 C11 . 1.377(8) ?
C10 H10 . 0.95 ?
C11 H11 . 0.95 ?
C12 C13 . 1.378(7) ?
C13 C14 . 1.391(7) ?
C13 H13 . 0.95 ?
C14 C15 . 1.379(7) ?
C14 H14 . 0.95 ?
C15 C16 . 1.387(7) ?
C15 H15 . 0.95 ?
C16 H16 . 0.95 ?
C17 H17 . 0.95 ?
C18 H18 . 0.95 ?

loop_
_geom_hbond_atom_site_label_D
_geom_hbond_atom_site_label_H
_geom_hbond_atom_site_label_A
_geom_hbond_site_symmetry_A
_geom_hbond_distance_DH
_geom_hbond_distance_HA
_geom_hbond_distance_DA
_geom_hbond_angle_DHA
_geom_hbond_publ_flag
O9 H9 O4 1_665 0.835(10) 2.05(3) 2.809(4) 152.(6) ?
O10 H10A O8 1_455 0.835(10) 2.040(16) 2.862(6) 168.(6) ?
O10 H10B O4 2_566 0.835(10) 1.986(17) 2.796(5) 163.(5) ?
O12 H12A O11 2_676 0.837(10) 2.16(3) 2.976(10) 165.(10) ?
O12 H12B O7 2_676 0.836(10) 2.24(10) 2.859(7) 131.(11) ?
O12 H12B O12 2_676 0.836(10) 2.02(9) 2.678(16) 135.(12) ?
C2 H2 O11 1_545 0.95 2.58 3.353(8) 138.6 ?
C11 H11 O12 . 0.95 2.54 3.288(9) 136.1 ?
C13 H13 O6 2_567 0.95 2.41 3.242(6) 145.3 ?
C16 H16 O11 . 0.95 2.27 3.114(8) 147.7 ?
